data_4337436
loop_
_publ_author_name
'Baya, Miguel'
'Bel\'io, Ursula'
'Mart\'in, Antonio'

_publ_section_title
;
 Synthesis, characterization, and computational study of complexes
 containing Pt&#x00B7;&#x00B7;&#x00B7;H hydrogen bonding interactions.
;
_journal_issue 1
_journal_name_full 'Inorganic chemistry'
_journal_page_first 189
_journal_page_last 200
_journal_paper_doi 10.1021/ic402036p
_journal_volume 53
_journal_year 2014
_chemical_formula_sum 'C75 H70 Cl2 F10 Li N5 O2 Pt2'
_chemical_formula_weight 1731.38
_chemical_name_systematic
; 
 ? 
;
_space_group_IT_number 14
_symmetry_cell_setting monoclinic
_symmetry_space_group_name_Hall '-P 2yn'
_symmetry_space_group_name_H-M 'P 1 21/n 1'
_atom_sites_solution_hydrogens geom
_atom_sites_solution_primary direct
_atom_sites_solution_secondary difmap
_audit_creation_method SHELXL-97
_cell_angle_alpha 90.00
_cell_angle_beta 98.7820(10)
_cell_angle_gamma 90.00
_cell_formula_units_Z 4
_cell_length_a 15.1861(2)
_cell_length_b 21.3417(2)
_cell_length_c 21.2958(3)
_cell_measurement_reflns_used 17354
_cell_measurement_temperature 100(2)
_cell_measurement_theta_max 28.7827
_cell_measurement_theta_min 4.1122
_cell_volume 6820.99(15)
_computing_cell_refinement
;
CrysAlis RED, Oxford Diffraction Ltd.,
Version 1.171.33.52 (release 06-11-2009 CrysAlis171 .NET)
(compiled Nov  6 2009,16:24:50)
;
_computing_data_collection
;
CrysAlis CCD, Oxford Diffraction Ltd.,
Version 1.171.33.52 (release 06-11-2009 CrysAlis171 .NET)
(compiled Nov  6 2009,16:24:50)
;
_computing_data_reduction
;
CrysAlis RED, Oxford Diffraction Ltd.,
Version 1.171.33.52 (release 06-11-2009 CrysAlis171 .NET)
(compiled Nov  6 2009,16:24:50)
;
_computing_structure_refinement 'SHELXL-97 (Sheldrick, 1997)'
_computing_structure_solution 'SHELXS-97 (Sheldrick, 1990)'
_diffrn_ambient_temperature 100(2)
_diffrn_detector_area_resol_mean 16.0655
_diffrn_measured_fraction_theta_full 0.995
_diffrn_measured_fraction_theta_max 0.862
_diffrn_measurement_details
;
  1 omega  -89.00   13.00   1.0000    5.0000
omega____ theta____ kappa____ phi______ frames
    -      -19.9615  -77.0000  -90.0000 102

  2 omega  -93.00    5.00   1.0000    5.0000
omega____ theta____ kappa____ phi______ frames
    -      -19.9615  -37.0000    0.0000 98

  3 omega  -78.00  -35.00   1.0000    5.0000
omega____ theta____ kappa____ phi______ frames
    -      -19.9615  179.0000   90.0000 43

  4 omega -102.00  -46.00   1.0000    5.0000
omega____ theta____ kappa____ phi______ frames
    -      -19.9615  179.0000   30.0000 56

;
_diffrn_measurement_device_type 'Xcalibur, Sapphire3'
_diffrn_measurement_method 'w scans'
_diffrn_orient_matrix_UB_11 0.0329719743
_diffrn_orient_matrix_UB_12 0.0220049909
_diffrn_orient_matrix_UB_13 -0.0055877440
_diffrn_orient_matrix_UB_21 0.0151606639
_diffrn_orient_matrix_UB_22 0.0018392106
_diffrn_orient_matrix_UB_23 0.0331077497
_diffrn_orient_matrix_UB_31 0.0302878762
_diffrn_orient_matrix_UB_32 -0.0248464748
_diffrn_orient_matrix_UB_33 -0.0024589534
_diffrn_radiation_monochromator graphite
_diffrn_radiation_source 'Enhance (Mo) X-ray Source'
_diffrn_radiation_type MoK\a
_diffrn_radiation_wavelength 0.71073
_diffrn_reflns_av_R_equivalents 0.0337
_diffrn_reflns_av_sigmaI/netI 0.0743
_diffrn_reflns_limit_h_max 15
_diffrn_reflns_limit_h_min -20
_diffrn_reflns_limit_k_max 24
_diffrn_reflns_limit_k_min -28
_diffrn_reflns_limit_l_max 28
_diffrn_reflns_limit_l_min -27
_diffrn_reflns_number 37428
_diffrn_reflns_theta_full 25.00
_diffrn_reflns_theta_max 28.86
_diffrn_reflns_theta_min 4.12
_exptl_absorpt_coefficient_mu 4.254
_exptl_absorpt_correction_T_max 0.3821
_exptl_absorpt_correction_T_min 0.3021
_exptl_absorpt_correction_type multi-scan
_exptl_absorpt_process_details
;
CrysAlis RED, Oxford Diffraction Ltd.,
Version 1.171.33.52 (release 06-11-2009 CrysAlis171 .NET)
(compiled Nov  6 2009,16:24:50)
Empirical absorption correction using spherical harmonics,
 implemented in SCALE3 ABSPACK scaling algorithm.
;
_exptl_crystal_colour yellow
_exptl_crystal_density_diffrn 1.686
_exptl_crystal_density_method 'not measured'
_exptl_crystal_description prismatic
_exptl_crystal_F_000 3416
_exptl_crystal_size_max 0.37
_exptl_crystal_size_mid 0.33
_exptl_crystal_size_min 0.28
_refine_diff_density_max 2.014
_refine_diff_density_min -1.845
_refine_diff_density_rms 0.128
_refine_ls_extinction_method none
_refine_ls_goodness_of_fit_ref 1.024
_refine_ls_hydrogen_treatment constr
_refine_ls_matrix_type full
_refine_ls_number_parameters 877
_refine_ls_number_reflns 15428
_refine_ls_number_restraints 1
_refine_ls_restrained_S_all 1.026
_refine_ls_R_factor_all 0.0502
_refine_ls_R_factor_gt 0.0302
_refine_ls_shift/su_max 0.004
_refine_ls_shift/su_mean 0.000
_refine_ls_structure_factor_coef Fsqd
_refine_ls_weighting_details 'calc w=1/[\s^2^(Fo^2^)+(0.0150P)^2^+0.0000P] where P=(Fo^2^+2Fc^2^)/3'
_refine_ls_weighting_scheme calc
_refine_ls_wR_factor_gt 0.0537
_refine_ls_wR_factor_ref 0.0550
_reflns_number_gt 10901
_reflns_number_total 15428
_reflns_threshold_expression >2sigma(I)
_cod_data_source_file ic402036p_si_002.cif
_cod_data_source_block 4b
_cod_original_sg_symbol_H-M P2(1)/n
_cod_database_code 4337436

loop_
_symmetry_equiv_pos_as_xyz
'x, y, z'
'-x+1/2, y+1/2, -z+1/2'
'-x, -y, -z'
'x-1/2, -y-1/2, z-1/2'

loop_
_atom_site_label
_atom_site_type_symbol
_atom_site_fract_x
_atom_site_fract_y
_atom_site_fract_z
_atom_site_U_iso_or_equiv
_atom_site_adp_type
_atom_site_occupancy
_atom_site_symmetry_multiplicity
_atom_site_calc_flag
_atom_site_refinement_flags
Pt1 Pt -0.085720(11) 0.881593(7) 0.843863(7) 0.01287(4) Uani 1 1 d .
Pt2 Pt 0.071078(11) 0.717904(6) 0.963743(7) 0.01224(4) Uani 1 1 d .
Li Li 0.1040(5) 0.7878(3) 0.8257(3) 0.0187(16) Uani 1 1 d .
F1 F 0.10797(15) 0.94413(9) 0.87811(10) 0.0226(6) Uani 1 1 d .
F2 F 0.18554(16) 1.03822(10) 0.82370(12) 0.0315(6) Uani 1 1 d .
F3 F 0.09112(19) 1.10731(11) 0.73001(13) 0.0474(8) Uani 1 1 d .
F4 F -0.0857(2) 1.08240(12) 0.69294(15) 0.0671(11) Uani 1 1 d .
F5 F -0.16429(17) 0.98796(10) 0.74492(12) 0.0405(8) Uani 1 1 d .
F6 F 0.26160(16) 0.65857(10) 0.99192(11) 0.0286(6) Uani 1 1 d .
F7 F 0.33840(17) 0.56350(10) 0.93999(12) 0.0374(7) Uani 1 1 d .
F8 F 0.24321(17) 0.49283(10) 0.84724(12) 0.0366(7) Uani 1 1 d .
F9 F 0.06859(16) 0.51770(10) 0.80850(11) 0.0302(7) Uani 1 1 d .
F10 F -0.01129(15) 0.61353(9) 0.85867(11) 0.0240(6) Uani 1 1 d .
N1 N -0.1478(2) 0.80384(13) 0.87621(14) 0.0121(8) Uani 1 1 d .
N2 N 0.0836(2) 0.73504(13) 0.74315(15) 0.0132(8) Uani 1 1 d .
N3 N 0.0192(2) 0.79537(13) 1.00307(14) 0.0139(8) Uani 1 1 d .
N4 N 0.2133(2) 0.84465(13) 0.82800(15) 0.0149(8) Uani 1 1 d .
O1 O -0.01036(17) 0.82259(10) 0.79307(12) 0.0135(6) Uani 1 1 d .
O2 O 0.15043(17) 0.77174(10) 0.91115(12) 0.0138(6) Uani 1 1 d .
C1 C -0.0315(3) 0.95874(16) 0.81226(18) 0.0154(10) Uani 1 1 d .
C2 C 0.0579(3) 0.97568(17) 0.83006(19) 0.0163(10) Uani 1 1 d .
C3 C 0.0984(3) 1.02389(18) 0.8037(2) 0.0214(10) Uani 1 1 d .
C4 C 0.0512(3) 1.05916(19) 0.7564(2) 0.0310(12) Uani 1 1 d .
C5 C -0.0367(3) 1.0469(2) 0.7381(2) 0.0353(13) Uani 1 1 d .
C6 C -0.0758(3) 0.99732(18) 0.7659(2) 0.0263(11) Uani 1 1 d .
C7 C -0.1370(3) 0.74348(16) 0.86276(18) 0.0145(9) Uani 1 1 d .
H7 H -0.0941 0.7322 0.8366 0.017 Uiso 1 1 calc R
C8 C -0.1873(3) 0.69638(17) 0.88618(19) 0.0176(10) Uani 1 1 d .
H8 H -0.1787 0.6538 0.8757 0.021 Uiso 1 1 calc R
C9 C -0.2489(3) 0.71169(18) 0.92412(19) 0.0205(10) Uani 1 1 d .
H9 H -0.2834 0.6799 0.9398 0.025 Uiso 1 1 calc R
C10 C -0.2610(3) 0.77560(18) 0.94005(18) 0.0167(9) Uani 1 1 d .
C11 C -0.3230(3) 0.79720(19) 0.9799(2) 0.0261(11) Uani 1 1 d .
H11 H -0.3601 0.7681 0.9972 0.031 Uiso 1 1 calc R
C12 C -0.3287(3) 0.85889(19) 0.99273(19) 0.0236(10) Uani 1 1 d .
H12 H -0.3707 0.8725 1.0186 0.028 Uiso 1 1 calc R
C13 C -0.2728(3) 0.90479(18) 0.96833(19) 0.0191(10) Uani 1 1 d .
C14 C -0.2751(3) 0.97004(19) 0.9821(2) 0.0265(11) Uani 1 1 d .
H14 H -0.3134 0.9854 1.0100 0.032 Uiso 1 1 calc R
C15 C -0.2222(3) 1.01021(19) 0.9554(2) 0.0288(12) Uani 1 1 d .
H15 H -0.2234 1.0535 0.9655 0.035 Uiso 1 1 calc R
C16 C -0.1658(3) 0.98923(18) 0.9131(2) 0.0216(10) Uani 1 1 d .
H16 H -0.1313 1.0190 0.8943 0.026 Uiso 1 1 calc R
C17 C -0.1592(3) 0.92619(17) 0.89818(18) 0.0163(10) Uani 1 1 d .
C18 C -0.2141(3) 0.88510(17) 0.92781(18) 0.0133(9) Uani 1 1 d .
C19 C -0.2084(3) 0.81977(17) 0.91467(18) 0.0142(9) Uani 1 1 d .
C20 C 0.1322(3) 0.69252(17) 0.71882(19) 0.0163(9) Uani 1 1 d .
C21 C 0.1142(3) 0.67485(18) 0.65439(19) 0.0191(10) Uani 1 1 d .
H21 H 0.1496 0.6437 0.6384 0.023 Uiso 1 1 calc R
C22 C 0.0466(3) 0.70233(17) 0.6153(2) 0.0195(10) Uani 1 1 d .
H22 H 0.0345 0.6903 0.5719 0.023 Uiso 1 1 calc R
C23 C -0.0064(3) 0.74891(17) 0.63861(19) 0.0156(9) Uani 1 1 d .
C24 C -0.0761(3) 0.78157(18) 0.60040(18) 0.0180(9) Uani 1 1 d .
H24 H -0.0909 0.7723 0.5564 0.022 Uiso 1 1 calc R
C25 C -0.1217(3) 0.82646(17) 0.62760(19) 0.0195(10) Uani 1 1 d .
H25 H -0.1684 0.8485 0.6020 0.023 Uiso 1 1 calc R
C26 C -0.1016(3) 0.84092(17) 0.69216(19) 0.0169(10) Uani 1 1 d .
H26 H -0.1351 0.8723 0.7096 0.020 Uiso 1 1 calc R
C27 C -0.0341(3) 0.81056(17) 0.73108(18) 0.0142(9) Uani 1 1 d .
C28 C 0.0147(3) 0.76289(16) 0.70393(18) 0.0126(9) Uani 1 1 d .
C29 C 0.2099(3) 0.66466(17) 0.76264(19) 0.0221(10) Uani 1 1 d .
H29A H 0.2120 0.6824 0.8053 0.033 Uiso 1 1 calc R
H29B H 0.2654 0.6744 0.7466 0.033 Uiso 1 1 calc R
H29C H 0.2026 0.6191 0.7645 0.033 Uiso 1 1 calc R
C30 C 0.1212(3) 0.64121(16) 0.92820(18) 0.0133(9) Uani 1 1 d .
C31 C 0.2091(3) 0.62494(16) 0.94589(18) 0.0161(9) Uani 1 1 d .
C32 C 0.2516(3) 0.57606(18) 0.9207(2) 0.0214(10) Uani 1 1 d .
C33 C 0.2034(3) 0.54027(17) 0.87429(19) 0.0208(11) Uani 1 1 d .
C34 C 0.1150(3) 0.55354(17) 0.85473(19) 0.0197(10) Uani 1 1 d .
C35 C 0.0760(3) 0.60271(17) 0.88116(19) 0.0156(9) Uani 1 1 d .
C36 C 0.0357(3) 0.85558(17) 0.99340(18) 0.0175(10) Uani 1 1 d .
H36 H 0.0764 0.8665 0.9655 0.021 Uiso 1 1 calc R
C37 C -0.0058(3) 0.90329(18) 1.0235(2) 0.0224(11) Uani 1 1 d .
H37 H 0.0074 0.9459 1.0160 0.027 Uiso 1 1 calc R
C38 C -0.0649(3) 0.88886(19) 1.0633(2) 0.0259(11) Uani 1 1 d .
H38 H -0.0931 0.9213 1.0834 0.031 Uiso 1 1 calc R
C39 C -0.0842(3) 0.82550(19) 1.07465(19) 0.0186(10) Uani 1 1 d .
C40 C -0.1453(3) 0.8038(2) 1.1140(2) 0.0290(11) Uani 1 1 d .
H40 H -0.1743 0.8334 1.1371 0.035 Uiso 1 1 calc R
C41 C -0.1635(3) 0.7427(2) 1.1196(2) 0.0307(12) Uani 1 1 d .
H41 H -0.2045 0.7300 1.1466 0.037 Uiso 1 1 calc R
C42 C -0.1219(3) 0.6961(2) 1.0852(2) 0.0231(11) Uani 1 1 d .
C43 C -0.1412(3) 0.6306(2) 1.0860(2) 0.0279(11) Uani 1 1 d .
H43 H -0.1824 0.6151 1.1116 0.033 Uiso 1 1 calc R
C44 C -0.1000(3) 0.5903(2) 1.0496(2) 0.0238(11) Uani 1 1 d .
H44 H -0.1144 0.5470 1.0498 0.029 Uiso 1 1 calc R
C45 C -0.0372(3) 0.61093(18) 1.01231(18) 0.0187(10) Uani 1 1 d .
H45 H -0.0107 0.5812 0.9877 0.022 Uiso 1 1 calc R
C46 C -0.0125(3) 0.67378(18) 1.01023(18) 0.0160(10) Uani 1 1 d .
C47 C -0.0589(3) 0.71510(18) 1.04721(18) 0.0162(9) Uani 1 1 d .
C48 C -0.0406(3) 0.78057(18) 1.04262(18) 0.0157(9) Uani 1 1 d .
C49 C 0.2401(3) 0.88245(17) 0.78551(19) 0.0188(9) Uani 1 1 d .
C50 C 0.3143(3) 0.92264(17) 0.8012(2) 0.0251(11) Uani 1 1 d .
H50 H 0.3325 0.9493 0.7698 0.030 Uiso 1 1 calc R
C51 C 0.3592(3) 0.92285(17) 0.8614(2) 0.0235(11) Uani 1 1 d .
H51 H 0.4097 0.9493 0.8717 0.028 Uiso 1 1 calc R
C52 C 0.3322(3) 0.88445(16) 0.9093(2) 0.0180(10) Uani 1 1 d .
C53 C 0.3722(3) 0.88328(17) 0.9733(2) 0.0208(10) Uani 1 1 d .
H53 H 0.4229 0.9085 0.9875 0.025 Uiso 1 1 calc R
C54 C 0.3375(3) 0.84567(17) 1.0147(2) 0.0212(11) Uani 1 1 d .
H54 H 0.3645 0.8455 1.0580 0.025 Uiso 1 1 calc R
C55 C 0.2630(3) 0.80685(16) 0.99612(19) 0.0161(9) Uani 1 1 d .
H55 H 0.2411 0.7812 1.0268 0.019 Uiso 1 1 calc R
C56 C 0.2214(3) 0.80561(16) 0.93386(18) 0.0135(9) Uani 1 1 d .
C57 C 0.2568(3) 0.84569(16) 0.88895(19) 0.0127(9) Uani 1 1 d .
C58 C 0.1870(3) 0.88155(18) 0.71988(19) 0.0292(11) Uani 1 1 d .
H58A H 0.1384 0.8511 0.7184 0.044 Uiso 1 1 calc R
H58B H 0.2259 0.8696 0.6891 0.044 Uiso 1 1 calc R
H58C H 0.1622 0.9233 0.7094 0.044 Uiso 1 1 calc R
N5 N -0.1029(2) 0.35537(14) 0.76164(16) 0.0199(8) Uani 1 1 d .
C59 C -0.1446(3) 0.39608(17) 0.7064(2) 0.0234(11) Uani 1 1 d .
H59A H -0.2037 0.4101 0.7150 0.028 Uiso 1 1 calc R
H59B H -0.1545 0.3697 0.6677 0.028 Uiso 1 1 calc R
C60 C -0.0920(3) 0.45381(19) 0.6919(2) 0.0320(12) Uani 1 1 d .
H60A H -0.0290 0.4478 0.7111 0.038 Uiso 1 1 calc R
H60B H -0.0939 0.4566 0.6453 0.038 Uiso 1 1 calc R
C61 C -0.1238(3) 0.51577(19) 0.7152(3) 0.0437(15) Uani 1 1 d .
H61A H -0.1107 0.5174 0.7622 0.052 Uiso 1 1 calc R
H61B H -0.1891 0.5196 0.7025 0.052 Uiso 1 1 calc R
C62 C -0.0760(4) 0.5708(2) 0.6864(3) 0.068(2) Uani 1 1 d .
H62A H -0.0965 0.6107 0.7019 0.101 Uiso 1 1 calc R
H62B H -0.0900 0.5695 0.6400 0.101 Uiso 1 1 calc R
H62C H -0.0115 0.5670 0.6993 0.101 Uiso 1 1 calc R
C63 C -0.1683(3) 0.30305(17) 0.7671(2) 0.0245(11) Uani 1 1 d .
H63A H -0.2246 0.3221 0.7759 0.029 Uiso 1 1 calc R
H63B H -0.1813 0.2821 0.7252 0.029 Uiso 1 1 calc R
C64 C -0.1415(3) 0.25395(19) 0.8160(3) 0.0429(15) Uani 1 1 d .
H64A H -0.1334 0.2732 0.8588 0.052 Uiso 1 1 calc R
H64B H -0.0840 0.2354 0.8093 0.052 Uiso 1 1 calc R
C65 C -0.2117(3) 0.2030(2) 0.8122(3) 0.0452(15) Uani 1 1 d .
H65A H -0.2638 0.2197 0.8296 0.054 Uiso 1 1 calc R
H65B H -0.2316 0.1928 0.7669 0.054 Uiso 1 1 calc R
C66 C -0.1836(4) 0.1472(2) 0.8449(3) 0.075(2) Uani 1 1 d .
H66A H -0.2326 0.1168 0.8395 0.113 Uiso 1 1 calc R
H66B H -0.1660 0.1563 0.8901 0.113 Uiso 1 1 calc R
H66C H -0.1327 0.1296 0.8275 0.113 Uiso 1 1 calc R
C67 C -0.0848(3) 0.39291(17) 0.82337(19) 0.0201(10) Uani 1 1 d .
H67A H -0.0526 0.3658 0.8570 0.024 Uiso 1 1 calc R
H67B H -0.0452 0.4285 0.8171 0.024 Uiso 1 1 calc R
C68 C -0.1679(3) 0.41831(18) 0.84616(19) 0.0215(10) Uani 1 1 d .
H68A H -0.1993 0.3834 0.8640 0.026 Uiso 1 1 calc R
H68B H -0.2084 0.4355 0.8094 0.026 Uiso 1 1 calc R
C69 C -0.1475(3) 0.46921(19) 0.8963(2) 0.0326(13) Uani 1 1 d .
H69A H -0.1111 0.4512 0.9346 0.039 Uiso 1 1 calc R
H69B H -0.1122 0.5027 0.8798 0.039 Uiso 1 1 calc R
C70 C -0.2315(3) 0.4971(2) 0.9144(2) 0.0362(13) Uani 1 1 d .
H70A H -0.2158 0.5298 0.9465 0.054 Uiso 1 1 calc R
H70B H -0.2658 0.4642 0.9318 0.054 Uiso 1 1 calc R
H70C H -0.2673 0.5154 0.8767 0.054 Uiso 1 1 calc R
C71 C -0.0141(3) 0.32918(17) 0.7489(2) 0.0203(10) Uani 1 1 d .
H71A H 0.0288 0.3643 0.7501 0.024 Uiso 1 1 calc R
H71B H 0.0088 0.3001 0.7838 0.024 Uiso 1 1 calc R
C72 C -0.0163(3) 0.29484(18) 0.6865(2) 0.0258(11) Uani 1 1 d .
H72A H -0.0262 0.3253 0.6510 0.031 Uiso 1 1 calc R
H72B H -0.0666 0.2648 0.6809 0.031 Uiso 1 1 calc R
C73 C 0.0706(3) 0.25963(18) 0.6845(2) 0.0247(11) Uani 1 1 d .
H73A H 0.1209 0.2896 0.6917 0.030 Uiso 1 1 calc R
H73B H 0.0793 0.2285 0.7193 0.030 Uiso 1 1 calc R
C74 C 0.0717(3) 0.22629(19) 0.6216(2) 0.0348(12) Uani 1 1 d .
H74A H 0.1289 0.2048 0.6224 0.052 Uiso 1 1 calc R
H74B H 0.0637 0.2570 0.5870 0.052 Uiso 1 1 calc R
H74C H 0.0232 0.1956 0.6149 0.052 Uiso 1 1 calc R
Cl1 Cl -0.49874(12) 0.53749(7) 1.09437(8) 0.0748(5) Uani 1 1 d .
Cl2 Cl -0.37835(11) 0.62441(9) 1.04406(8) 0.0647(5) Uani 0.85 1 d P
C75 C -0.4793(4) 0.5894(2) 1.0269(3) 0.0581(17) Uani 1 1 d D
Cl3 Cl -0.4521(6) 0.5676(5) 0.9525(3) 0.0647(5) Uani 0.15 1 d PD

loop_
_atom_site_aniso_label
_atom_site_aniso_U_11
_atom_site_aniso_U_22
_atom_site_aniso_U_33
_atom_site_aniso_U_23
_atom_site_aniso_U_13
_atom_site_aniso_U_12
Pt1 0.01079(9) 0.01357(8) 0.01393(9) -0.00086(7) 0.00082(6) -0.00014(7)
Pt2 0.01306(9) 0.01322(7) 0.01015(8) 0.00042(7) 0.00086(6) -0.00065(7)
Li 0.016(4) 0.024(4) 0.018(4) 0.006(3) 0.006(3) -0.003(3)
F1 0.0141(14) 0.0263(12) 0.0260(14) 0.0047(11) -0.0018(11) 0.0006(11)
F2 0.0186(15) 0.0297(13) 0.0461(18) -0.0014(12) 0.0051(13) -0.0082(12)
F3 0.047(2) 0.0375(15) 0.055(2) 0.0208(14) -0.0031(16) -0.0242(14)
F4 0.059(2) 0.0485(17) 0.079(2) 0.0464(16) -0.0346(19) -0.0240(16)
F5 0.0262(17) 0.0317(14) 0.0553(19) 0.0209(13) -0.0206(14) -0.0122(12)
F6 0.0230(15) 0.0305(13) 0.0275(15) -0.0142(11) -0.0119(12) 0.0047(11)
F7 0.0218(16) 0.0388(15) 0.0467(18) -0.0161(13) -0.0102(13) 0.0144(12)
F8 0.0393(18) 0.0255(13) 0.0434(18) -0.0163(12) 0.0012(14) 0.0107(13)
F9 0.0314(16) 0.0234(12) 0.0327(16) -0.0141(11) -0.0047(13) -0.0017(12)
F10 0.0160(14) 0.0244(12) 0.0289(15) -0.0080(11) -0.0048(11) 0.0003(11)
N1 0.0106(19) 0.0146(16) 0.0100(18) 0.0028(14) -0.0020(15) 0.0004(14)
N2 0.0101(19) 0.0146(16) 0.0153(19) -0.0003(14) 0.0028(15) 0.0004(14)
N3 0.015(2) 0.0178(18) 0.0083(18) 0.0021(14) -0.0016(15) -0.0002(15)
N4 0.015(2) 0.0157(17) 0.016(2) 0.0020(14) 0.0084(16) 0.0037(15)
O1 0.0126(16) 0.0156(13) 0.0120(15) -0.0002(11) 0.0014(12) 0.0020(12)
O2 0.0110(16) 0.0164(14) 0.0132(15) 0.0014(11) -0.0011(12) -0.0036(12)
C1 0.018(3) 0.012(2) 0.016(2) -0.0057(17) 0.0031(19) -0.0007(18)
C2 0.018(3) 0.014(2) 0.016(2) -0.0040(17) 0.0018(19) 0.0005(18)
C3 0.017(3) 0.021(2) 0.026(3) -0.0078(19) 0.003(2) -0.006(2)
C4 0.034(3) 0.020(2) 0.038(3) 0.007(2) 0.001(3) -0.011(2)
C5 0.038(3) 0.028(2) 0.035(3) 0.015(2) -0.013(3) -0.008(2)
C6 0.018(3) 0.019(2) 0.038(3) 0.006(2) -0.008(2) -0.007(2)
C7 0.014(2) 0.019(2) 0.009(2) -0.0033(17) -0.0012(18) 0.0061(18)
C8 0.016(3) 0.014(2) 0.022(3) 0.0027(18) 0.002(2) -0.0012(18)
C9 0.019(3) 0.022(2) 0.019(2) 0.0086(19) -0.002(2) -0.005(2)
C10 0.014(2) 0.021(2) 0.014(2) 0.0080(18) 0.0000(18) 0.0006(19)
C11 0.025(3) 0.032(3) 0.021(3) 0.008(2) 0.007(2) 0.000(2)
C12 0.021(3) 0.036(3) 0.017(2) 0.004(2) 0.013(2) 0.009(2)
C13 0.019(3) 0.025(2) 0.013(2) -0.0022(19) 0.0023(19) 0.005(2)
C14 0.019(3) 0.036(3) 0.026(3) -0.009(2) 0.009(2) 0.008(2)
C15 0.026(3) 0.021(2) 0.038(3) -0.007(2) 0.001(2) 0.006(2)
C16 0.014(3) 0.023(2) 0.028(3) -0.005(2) 0.003(2) 0.0031(19)
C17 0.011(2) 0.018(2) 0.017(2) -0.0023(18) -0.0075(19) 0.0006(18)
C18 0.011(2) 0.017(2) 0.011(2) -0.0012(18) -0.0021(17) 0.0028(18)
C19 0.009(2) 0.024(2) 0.008(2) 0.0019(18) -0.0030(17) 0.0013(18)
C20 0.011(2) 0.019(2) 0.019(2) 0.0026(18) 0.0028(18) -0.0036(18)
C21 0.017(3) 0.024(2) 0.018(2) -0.0064(19) 0.008(2) 0.0014(19)
C22 0.016(2) 0.027(2) 0.016(2) -0.0072(18) 0.0055(19) -0.0036(19)
C23 0.011(2) 0.021(2) 0.016(2) -0.0028(18) 0.0059(18) -0.0073(18)
C24 0.018(2) 0.027(2) 0.009(2) -0.0013(19) 0.0006(18) -0.005(2)
C25 0.015(2) 0.025(2) 0.016(2) 0.0086(19) -0.0045(19) 0.0017(19)
C26 0.013(2) 0.020(2) 0.018(2) 0.0008(18) 0.0017(19) 0.0053(18)
C27 0.014(2) 0.016(2) 0.012(2) 0.0014(17) 0.0028(18) -0.0055(18)
C28 0.009(2) 0.0162(19) 0.014(2) -0.0005(16) 0.0037(18) -0.0032(17)
C29 0.018(3) 0.027(2) 0.022(3) -0.0003(19) 0.005(2) 0.007(2)
C30 0.015(2) 0.0141(19) 0.012(2) 0.0055(16) 0.0050(18) -0.0021(18)
C31 0.021(3) 0.013(2) 0.013(2) -0.0031(17) -0.0019(18) -0.0014(18)
C32 0.016(3) 0.025(2) 0.022(3) -0.0002(19) 0.001(2) 0.003(2)
C33 0.029(3) 0.012(2) 0.021(3) -0.0060(18) 0.003(2) 0.005(2)
C34 0.027(3) 0.016(2) 0.015(2) -0.0051(18) -0.001(2) -0.006(2)
C35 0.013(2) 0.017(2) 0.017(2) 0.0026(17) 0.0020(19) -0.0050(18)
C36 0.017(2) 0.018(2) 0.016(2) 0.0021(18) -0.0025(19) 0.0015(19)
C37 0.021(3) 0.017(2) 0.027(3) -0.0048(19) -0.005(2) 0.0042(19)
C38 0.030(3) 0.029(3) 0.016(2) -0.007(2) -0.005(2) 0.010(2)
C39 0.016(3) 0.029(2) 0.011(2) -0.0047(19) -0.0015(19) 0.009(2)
C40 0.023(3) 0.046(3) 0.019(3) -0.004(2) 0.008(2) 0.010(2)
C41 0.021(3) 0.053(3) 0.020(3) 0.007(2) 0.009(2) 0.003(2)
C42 0.010(2) 0.043(3) 0.016(2) 0.007(2) -0.0005(19) -0.002(2)
C43 0.012(2) 0.049(3) 0.022(3) 0.014(2) 0.002(2) -0.011(2)
C44 0.021(3) 0.026(2) 0.023(3) 0.009(2) -0.005(2) -0.013(2)
C45 0.019(3) 0.026(2) 0.010(2) 0.0010(18) -0.0005(19) -0.005(2)
C46 0.012(2) 0.026(2) 0.008(2) 0.0024(18) -0.0051(18) 0.0004(19)
C47 0.009(2) 0.025(2) 0.013(2) 0.0060(19) -0.0023(18) 0.0015(19)
C48 0.013(2) 0.024(2) 0.009(2) -0.0002(19) -0.0041(17) 0.0023(19)
C49 0.020(2) 0.019(2) 0.020(2) 0.0005(19) 0.0104(19) 0.005(2)
C50 0.025(3) 0.020(2) 0.034(3) 0.004(2) 0.015(2) 0.000(2)
C51 0.014(3) 0.017(2) 0.042(3) -0.005(2) 0.011(2) -0.0048(19)
C52 0.014(2) 0.0097(19) 0.031(3) -0.0047(19) 0.0056(19) 0.0030(18)
C53 0.015(2) 0.017(2) 0.029(3) -0.006(2) -0.002(2) -0.0009(19)
C54 0.021(3) 0.023(2) 0.017(2) -0.0091(19) -0.006(2) 0.006(2)
C55 0.016(2) 0.018(2) 0.014(2) -0.0014(17) 0.0009(18) 0.0034(18)
C56 0.015(2) 0.0097(18) 0.017(2) -0.0019(17) 0.0047(18) 0.0031(17)
C57 0.008(2) 0.0115(19) 0.020(2) 0.0002(17) 0.0042(18) 0.0034(17)
C58 0.038(3) 0.029(2) 0.022(3) 0.005(2) 0.009(2) -0.004(2)
N5 0.012(2) 0.0229(18) 0.023(2) 0.0008(16) -0.0041(16) -0.0006(16)
C59 0.018(3) 0.023(2) 0.026(3) 0.0007(19) -0.006(2) 0.0063(19)
C60 0.022(3) 0.038(3) 0.035(3) 0.007(2) 0.002(2) 0.002(2)
C61 0.029(3) 0.033(3) 0.064(4) 0.010(3) -0.008(3) 0.002(2)
C62 0.054(4) 0.044(3) 0.094(5) 0.040(3) -0.023(4) -0.021(3)
C63 0.015(3) 0.017(2) 0.040(3) -0.007(2) 0.001(2) -0.0035(19)
C64 0.019(3) 0.031(3) 0.077(4) 0.021(3) 0.000(3) 0.000(2)
C65 0.041(4) 0.028(3) 0.068(4) 0.005(3) 0.016(3) -0.008(2)
C66 0.052(5) 0.049(4) 0.120(6) 0.000(4) -0.005(4) -0.002(3)
C67 0.016(3) 0.023(2) 0.019(2) -0.0014(18) -0.003(2) -0.0026(19)
C68 0.018(3) 0.023(2) 0.023(3) -0.0006(19) 0.001(2) -0.0087(19)
C69 0.027(3) 0.031(3) 0.037(3) -0.010(2) -0.004(2) 0.004(2)
C70 0.034(3) 0.044(3) 0.029(3) -0.010(2) -0.002(2) 0.008(3)
C71 0.007(2) 0.019(2) 0.033(3) 0.0002(19) -0.003(2) -0.0013(18)
C72 0.019(3) 0.029(2) 0.028(3) -0.002(2) -0.001(2) 0.000(2)
C73 0.022(3) 0.023(2) 0.028(3) -0.001(2) 0.002(2) 0.001(2)
C74 0.039(3) 0.028(3) 0.038(3) -0.001(2) 0.008(3) 0.002(2)
Cl1 0.0669(12) 0.0660(10) 0.0972(14) -0.0162(9) 0.0309(10) -0.0032(9)
Cl2 0.0351(10) 0.1092(14) 0.0453(11) 0.0274(10) -0.0077(8) -0.0302(10)
C75 0.070(5) 0.048(3) 0.053(4) 0.003(3) 0.003(3) -0.007(3)
Cl3 0.0351(10) 0.1092(14) 0.0453(11) 0.0274(10) -0.0077(8) -0.0302(10)

loop_
_atom_type_symbol
_atom_type_description
_atom_type_scat_dispersion_real
_atom_type_scat_dispersion_imag
_atom_type_scat_source
C C 0.0033 0.0016 'International Tables Vol C Tables 4.2.6.8 and 6.1.1.4'
H H 0.0000 0.0000 'International Tables Vol C Tables 4.2.6.8 and 6.1.1.4'
N N 0.0061 0.0033 'International Tables Vol C Tables 4.2.6.8 and 6.1.1.4'
O O 0.0106 0.0060 'International Tables Vol C Tables 4.2.6.8 and 6.1.1.4'
F F 0.0171 0.0103 'International Tables Vol C Tables 4.2.6.8 and 6.1.1.4'
Cl Cl 0.1484 0.1585 'International Tables Vol C Tables 4.2.6.8 and 6.1.1.4'
Pt Pt -1.7033 8.3905 'International Tables Vol C Tables 4.2.6.8 and 6.1.1.4'
Li Li -0.0003 0.0001 'International Tables Vol C Tables 4.2.6.8 and 6.1.1.4'

loop_
_geom_angle_atom_site_label_1
_geom_angle_atom_site_label_2
_geom_angle_atom_site_label_3
_geom_angle
C17 Pt1 C1 95.67(16)
C17 Pt1 N1 82.24(15)
C1 Pt1 N1 177.24(15)
C17 Pt1 O1 171.97(13)
C1 Pt1 O1 92.04(13)
N1 Pt1 O1 90.13(11)
C46 Pt2 C30 96.35(16)
C46 Pt2 N3 82.14(15)
C30 Pt2 N3 178.13(14)
C46 Pt2 O2 174.28(13)
C30 Pt2 O2 87.92(13)
N3 Pt2 O2 93.66(11)
O2 Li O1 127.3(4)
O2 Li N4 84.4(3)
O1 Li N4 117.7(3)
O2 Li N2 135.0(4)
O1 Li N2 83.9(3)
N4 Li N2 110.9(3)
O2 Li C56 26.36(15)
O1 Li C56 134.0(3)
N4 Li C56 58.2(2)
N2 Li C56 142.1(3)
O2 Li C27 151.9(4)
O1 Li C27 27.13(15)
N4 Li C27 116.2(3)
N2 Li C27 57.98(19)
C56 Li C27 159.3(3)
O2 Li C57 56.8(2)
O1 Li C57 130.1(3)
N4 Li C57 27.77(14)
N2 Li C57 131.0(3)
C56 Li C57 30.44(13)
C27 Li C57 140.3(3)
O2 Li C28 157.3(3)
O1 Li C28 56.8(2)
N4 Li C28 114.3(3)
N2 Li C28 28.14(14)
C56 Li C28 168.1(3)
C27 Li C28 30.08(13)
C57 Li C28 141.7(3)
C7 N1 C19 119.0(3)
C7 N1 Pt1 128.5(3)
C19 N1 Pt1 112.4(2)
C20 N2 C28 118.6(3)
C20 N2 Li 133.2(3)
C28 N2 Li 106.4(3)
C36 N3 C48 118.5(4)
C36 N3 Pt2 128.2(3)
C48 N3 Pt2 113.3(2)
C49 N4 C57 119.1(3)
C49 N4 Li 132.6(3)
C57 N4 Li 107.8(3)
C27 O1 Li 112.1(3)
C27 O1 Pt1 122.3(2)
Li O1 Pt1 125.2(2)
C56 O2 Li 114.7(3)
C56 O2 Pt2 127.0(2)
Li O2 Pt2 117.0(2)
C6 C1 C2 112.7(4)
C6 C1 Pt1 123.4(3)
C2 C1 Pt1 123.5(3)
F1 C2 C3 116.7(4)
F1 C2 C1 119.0(4)
C3 C2 C1 124.3(4)
F2 C3 C2 121.3(4)
F2 C3 C4 118.8(4)
C2 C3 C4 120.0(4)
F3 C4 C5 120.5(4)
F3 C4 C3 120.3(4)
C5 C4 C3 119.2(4)
F4 C5 C4 120.4(4)
F4 C5 C6 120.3(4)
C4 C5 C6 119.3(4)
F5 C6 C1 119.7(4)
F5 C6 C5 115.8(4)
C1 C6 C5 124.5(4)
N1 C7 C8 121.7(4)
N1 C7 H7 119.2
C8 C7 H7 119.2
C9 C8 C7 119.9(4)
C9 C8 H8 120.0
C7 C8 H8 120.0
C8 C9 C10 119.7(4)
C8 C9 H9 120.1
C10 C9 H9 120.1
C19 C10 C9 116.9(4)
C19 C10 C11 118.5(4)
C9 C10 C11 124.7(4)
C12 C11 C10 120.0(4)
C12 C11 H11 120.0
C10 C11 H11 120.0
C11 C12 C13 122.0(4)
C11 C12 H12 119.0
C13 C12 H12 119.0
C18 C13 C14 117.4(4)
C18 C13 C12 118.9(4)
C14 C13 C12 123.7(4)
C15 C14 C13 119.7(4)
C15 C14 H14 120.1
C13 C14 H14 120.1
C14 C15 C16 121.6(4)
C14 C15 H15 119.2
C16 C15 H15 119.2
C17 C16 C15 121.8(4)
C17 C16 H16 119.1
C15 C16 H16 119.1
C16 C17 C18 115.3(4)
C16 C17 Pt1 132.0(3)
C18 C17 Pt1 112.7(3)
C13 C18 C17 124.1(4)
C13 C18 C19 118.6(4)
C17 C18 C19 117.3(4)
N1 C19 C10 122.8(4)
N1 C19 C18 115.3(4)
C10 C19 C18 121.9(4)
N2 C20 C21 121.9(4)
N2 C20 C29 117.2(3)
C21 C20 C29 120.9(4)
C22 C21 C20 119.9(4)
C22 C21 H21 120.0
C20 C21 H21 120.0
C21 C22 C23 120.5(4)
C21 C22 H22 119.7
C23 C22 H22 119.7
C28 C23 C22 116.0(4)
C28 C23 C24 120.0(4)
C22 C23 C24 124.0(4)
C25 C24 C23 119.1(4)
C25 C24 H24 120.5
C23 C24 H24 120.5
C24 C25 C26 121.7(4)
C24 C25 H25 119.2
C26 C25 H25 119.2
C27 C26 C25 121.3(4)
C27 C26 H26 119.4
C25 C26 H26 119.4
O1 C27 C26 124.5(4)
O1 C27 C28 117.2(3)
C26 C27 C28 118.3(4)
O1 C27 Li 40.8(2)
C26 C27 Li 161.4(3)
C28 C27 Li 77.6(3)
N2 C28 C23 123.1(4)
N2 C28 C27 117.1(3)
C23 C28 C27 119.7(3)
N2 C28 Li 45.4(2)
C23 C28 Li 164.2(3)
C27 C28 Li 72.3(3)
C20 C29 H29A 109.5
C20 C29 H29B 109.5
H29A C29 H29B 109.5
C20 C29 H29C 109.5
H29A C29 H29C 109.5
H29B C29 H29C 109.5
C31 C30 C35 113.5(4)
C31 C30 Pt2 120.8(3)
C35 C30 Pt2 125.5(3)
F6 C31 C30 119.9(3)
F6 C31 C32 114.8(4)
C30 C31 C32 125.2(4)
F7 C32 C33 119.9(4)
F7 C32 C31 121.8(4)
C33 C32 C31 118.3(4)
F8 C33 C32 120.1(4)
F8 C33 C34 120.3(4)
C32 C33 C34 119.6(4)
F9 C34 C35 121.5(4)
F9 C34 C33 118.6(4)
C35 C34 C33 119.9(4)
F10 C35 C34 116.5(3)
F10 C35 C30 120.0(3)
C34 C35 C30 123.5(4)
N3 C36 C37 121.4(4)
N3 C36 H36 119.3
C37 C36 H36 119.3
C38 C37 C36 120.4(4)
C38 C37 H37 119.8
C36 C37 H37 119.8
C37 C38 C39 119.8(4)
C37 C38 H38 120.1
C39 C38 H38 120.1
C48 C39 C38 116.5(4)
C48 C39 C40 117.6(4)
C38 C39 C40 125.9(4)
C41 C40 C39 122.1(4)
C41 C40 H40 118.9
C39 C40 H40 118.9
C40 C41 C42 121.0(4)
C40 C41 H41 119.5
C42 C41 H41 119.5
C47 C42 C43 116.7(4)
C47 C42 C41 119.0(4)
C43 C42 C41 124.3(4)
C44 C43 C42 119.6(4)
C44 C43 H43 120.2
C42 C43 H43 120.2
C43 C44 C45 122.2(4)
C43 C44 H44 118.9
C45 C44 H44 118.9
C46 C45 C44 121.9(4)
C46 C45 H45 119.0
C44 C45 H45 119.0
C45 C46 C47 114.6(4)
C45 C46 Pt2 132.4(3)
C47 C46 Pt2 113.0(3)
C42 C47 C48 118.6(4)
C42 C47 C46 124.9(4)
C48 C47 C46 116.5(4)
N3 C48 C39 123.4(4)
N3 C48 C47 115.0(4)
C39 C48 C47 121.6(4)
N4 C49 C50 121.7(4)
N4 C49 C58 116.8(4)
C50 C49 C58 121.4(4)
C51 C50 C49 119.5(4)
C51 C50 H50 120.3
C49 C50 H50 120.3
C50 C51 C52 121.3(4)
C50 C51 H51 119.4
C52 C51 H51 119.4
C53 C52 C51 125.3(4)
C53 C52 C57 119.6(4)
C51 C52 C57 115.1(4)
C54 C53 C52 119.2(4)
C54 C53 H53 120.4
C52 C53 H53 120.4
C53 C54 C55 122.7(4)
C53 C54 H54 118.7
C55 C54 H54 118.7
C56 C55 C54 120.8(4)
C56 C55 H55 119.6
C54 C55 H55 119.6
O2 C56 C55 126.0(4)
O2 C56 C57 116.4(3)
C55 C56 C57 117.6(4)
O2 C56 Li 39.0(2)
C55 C56 Li 164.4(3)
C57 C56 Li 77.5(3)
N4 C57 C52 123.3(4)
N4 C57 C56 116.4(3)
C52 C57 C56 120.3(4)
N4 C57 Li 44.5(2)
C52 C57 Li 167.1(3)
C56 C57 Li 72.0(2)
C49 C58 H58A 109.5
C49 C58 H58B 109.5
H58A C58 H58B 109.5
C49 C58 H58C 109.5
H58A C58 H58C 109.5
H58B C58 H58C 109.5
C63 N5 C59 106.3(3)
C63 N5 C71 110.7(3)
C59 N5 C71 110.3(3)
C63 N5 C67 110.9(3)
C59 N5 C67 111.4(3)
C71 N5 C67 107.3(3)
N5 C59 C60 116.7(3)
N5 C59 H59A 108.1
C60 C59 H59A 108.1
N5 C59 H59B 108.1
C60 C59 H59B 108.1
H59A C59 H59B 107.3
C61 C60 C59 115.9(4)
C61 C60 H60A 108.3
C59 C60 H60A 108.3
C61 C60 H60B 108.3
C59 C60 H60B 108.3
H60A C60 H60B 107.4
C60 C61 C62 109.8(5)
C60 C61 H61A 109.7
C62 C61 H61A 109.7
C60 C61 H61B 109.7
C62 C61 H61B 109.7
H61A C61 H61B 108.2
C61 C62 H62A 109.5
C61 C62 H62B 109.5
H62A C62 H62B 109.5
C61 C62 H62C 109.5
H62A C62 H62C 109.5
H62B C62 H62C 109.5
C64 C63 N5 117.5(3)
C64 C63 H63A 107.9
N5 C63 H63A 107.9
C64 C63 H63B 107.9
N5 C63 H63B 107.9
H63A C63 H63B 107.2
C63 C64 C65 110.6(4)
C63 C64 H64A 109.5
C65 C64 H64A 109.5
C63 C64 H64B 109.5
C65 C64 H64B 109.5
H64A C64 H64B 108.1
C66 C65 C64 114.9(4)
C66 C65 H65A 108.5
C64 C65 H65A 108.5
C66 C65 H65B 108.5
C64 C65 H65B 108.5
H65A C65 H65B 107.5
C65 C66 H66A 109.5
C65 C66 H66B 109.5
H66A C66 H66B 109.5
C65 C66 H66C 109.5
H66A C66 H66C 109.5
H66B C66 H66C 109.5
C68 C67 N5 114.3(3)
C68 C67 H67A 108.7
N5 C67 H67A 108.7
C68 C67 H67B 108.7
N5 C67 H67B 108.7
H67A C67 H67B 107.6
C67 C68 C69 112.9(3)
C67 C68 H68A 109.0
C69 C68 H68A 109.0
C67 C68 H68B 109.0
C69 C68 H68B 109.0
H68A C68 H68B 107.8
C70 C69 C68 111.8(4)
C70 C69 H69A 109.3
C68 C69 H69A 109.3
C70 C69 H69B 109.3
C68 C69 H69B 109.3
H69A C69 H69B 107.9
C69 C70 H70A 109.5
C69 C70 H70B 109.5
H70A C70 H70B 109.5
C69 C70 H70C 109.5
H70A C70 H70C 109.5
H70B C70 H70C 109.5
C72 C71 N5 115.6(3)
C72 C71 H71A 108.4
N5 C71 H71A 108.4
C72 C71 H71B 108.4
N5 C71 H71B 108.4
H71A C71 H71B 107.4
C71 C72 C73 111.0(3)
C71 C72 H72A 109.4
C73 C72 H72A 109.4
C71 C72 H72B 109.4
C73 C72 H72B 109.4
H72A C72 H72B 108.0
C74 C73 C72 112.4(4)
C74 C73 H73A 109.1
C72 C73 H73A 109.1
C74 C73 H73B 109.1
C72 C73 H73B 109.1
H73A C73 H73B 107.9
C73 C74 H74A 109.5
C73 C74 H74B 109.5
H74A C74 H74B 109.5
C73 C74 H74C 109.5
H74A C74 H74C 109.5
H74B C74 H74C 109.5
C75 Cl2 Cl3 46.61(19)
Cl2 C75 Cl3 89.0(4)
Cl2 C75 Cl1 109.8(3)
Cl3 C75 Cl1 128.3(4)
C75 Cl3 Cl2 44.4(3)

loop_
_geom_bond_atom_site_label_1
_geom_bond_atom_site_label_2
_geom_bond_distance
Pt1 C17 1.971(4)
Pt1 C1 2.002(4)
Pt1 N1 2.077(3)
Pt1 O1 2.108(3)
Pt2 C46 1.965(4)
Pt2 C30 2.002(4)
Pt2 N3 2.064(3)
Pt2 O2 2.107(3)
Li O2 1.880(7)
Li O1 1.919(7)
Li N4 2.050(7)
Li N2 2.072(7)
Li C56 2.716(7)
Li C27 2.721(7)
Li C57 2.787(8)
Li C28 2.789(7)
F1 C2 1.357(4)
F2 C3 1.361(4)
F3 C4 1.358(5)
F4 C5 1.353(4)
F5 C6 1.364(5)
F6 C31 1.368(4)
F7 C32 1.347(5)
F8 C33 1.352(4)
F9 C34 1.356(4)
F10 C35 1.359(4)
N1 C7 1.335(4)
N1 C19 1.366(5)
N2 C20 1.324(5)
N2 C28 1.371(4)
N3 C36 1.331(4)
N3 C48 1.366(5)
N4 C49 1.322(5)
N4 C57 1.364(5)
O1 C27 1.339(4)
O2 C56 1.327(4)
C1 C6 1.380(5)
C1 C2 1.401(5)
C2 C3 1.363(5)
C3 C4 1.369(6)
C4 C5 1.358(6)
C5 C6 1.390(6)
C7 C8 1.400(5)
C7 H7 0.9500
C8 C9 1.365(6)
C8 H8 0.9500
C9 C10 1.424(5)
C9 H9 0.9500
C10 C19 1.396(5)
C10 C11 1.436(6)
C11 C12 1.350(5)
C11 H11 0.9500
C12 C13 1.444(6)
C12 H12 0.9500
C13 C18 1.397(6)
C13 C14 1.425(5)
C14 C15 1.357(6)
C14 H14 0.9500
C15 C16 1.407(6)
C15 H15 0.9500
C16 C17 1.390(5)
C16 H16 0.9500
C17 C18 1.422(5)
C18 C19 1.427(5)
C20 C21 1.409(5)
C20 C29 1.510(5)
C21 C22 1.353(5)
C21 H21 0.9500
C22 C23 1.415(5)
C22 H22 0.9500
C23 C28 1.411(5)
C23 C24 1.416(5)
C24 C25 1.362(5)
C24 H24 0.9500
C25 C26 1.397(5)
C25 H25 0.9500
C26 C27 1.378(5)
C26 H26 0.9500
C27 C28 1.431(5)
C29 H29A 0.9800
C29 H29B 0.9800
C29 H29C 0.9800
C30 C31 1.376(5)
C30 C35 1.393(5)
C31 C32 1.377(5)
C32 C33 1.369(5)
C33 C34 1.374(6)
C34 C35 1.367(5)
C36 C37 1.403(5)
C36 H36 0.9500
C37 C38 1.360(6)
C37 H37 0.9500
C38 C39 1.412(5)
C38 H38 0.9500
C39 C48 1.401(5)
C39 C40 1.419(6)
C40 C41 1.342(6)
C40 H40 0.9500
C41 C42 1.437(6)
C41 H41 0.9500
C42 C47 1.404(6)
C42 C43 1.427(5)
C43 C44 1.372(6)
C43 H43 0.9500
C44 C45 1.402(6)
C44 H44 0.9500
C45 C46 1.395(5)
C45 H45 0.9500
C46 C47 1.437(6)
C47 C48 1.431(5)
C49 C50 1.414(5)
C49 C58 1.503(5)
C50 C51 1.358(6)
C50 H50 0.9500
C51 C52 1.417(6)
C51 H51 0.9500
C52 C53 1.406(5)
C52 C57 1.425(5)
C53 C54 1.357(6)
C53 H53 0.9500
C54 C55 1.410(5)
C54 H54 0.9500
C55 C56 1.379(5)
C55 H55 0.9500
C56 C57 1.446(5)
C58 H58A 0.9800
C58 H58B 0.9800
C58 H58C 0.9800
N5 C63 1.510(5)
N5 C59 1.521(5)
N5 C71 1.523(5)
N5 C67 1.528(5)
C59 C60 1.524(5)
C59 H59A 0.9900
C59 H59B 0.9900
C60 C61 1.517(6)
C60 H60A 0.9900
C60 H60B 0.9900
C61 C62 1.555(6)
C61 H61A 0.9900
C61 H61B 0.9900
C62 H62A 0.9800
C62 H62B 0.9800
C62 H62C 0.9800
C63 C64 1.490(5)
C63 H63A 0.9900
C63 H63B 0.9900
C64 C65 1.515(6)
C64 H64A 0.9900
C64 H64B 0.9900
C65 C66 1.413(6)
C65 H65A 0.9900
C65 H65B 0.9900
C66 H66A 0.9800
C66 H66B 0.9800
C66 H66C 0.9800
C67 C68 1.520(5)
C67 H67A 0.9900
C67 H67B 0.9900
C68 C69 1.522(5)
C68 H68A 0.9900
C68 H68B 0.9900
C69 C70 1.509(6)
C69 H69A 0.9900
C69 H69B 0.9900
C70 H70A 0.9800
C70 H70B 0.9800
C70 H70C 0.9800
C71 C72 1.514(5)
C71 H71A 0.9900
C71 H71B 0.9900
C72 C73 1.525(6)
C72 H72A 0.9900
C72 H72B 0.9900
C73 C74 1.519(6)
C73 H73A 0.9900
C73 H73B 0.9900
C74 H74A 0.9800
C74 H74B 0.9800
C74 H74C 0.9800
Cl1 C75 1.874(6)
Cl2 C75 1.694(6)
Cl2 Cl3 2.420(8)
C75 Cl3 1.759(3)
